data_1528976
loop_
_publ_author_name
'Watts, J.A.'

_publ_section_title
;
 K3 Ti8 O17 a new alkali titanate bronze
;
_journal_name_full 'Journal of Solid State Chemistry'
_journal_page_first 319
_journal_page_last 325
_journal_volume 1
_journal_year 1970
_chemical_formula_sum 'K3 O17 Ti8'
_chemical_name_systematic 'K3 Ti8 O17'
_space_group_IT_number 12
_symmetry_space_group_name_Hall '-C 2y'
_symmetry_space_group_name_H-M 'C 1 2/m 1'
_cell_angle_alpha 90
_cell_angle_beta 95
_cell_angle_gamma 90
_cell_formula_units_Z 2
_cell_length_a 15.68
_cell_length_b 3.809
_cell_length_c 12.06
_cell_volume 717.544
_citation_journal_id_ASTM JSSCBI
_cod_data_source_file Watts_JSSCBI_1970_1924.cif
_cod_data_source_block K3O17Ti8
_cod_original_cell_volume 717.5441
_cod_database_code 1528976

loop_
_symmetry_equiv_pos_as_xyz
x,y,z
-x,y,-z
-x,-y,-z
x,-y,z
x+1/2,y+1/2,z
-x+1/2,y+1/2,-z
-x+1/2,-y+1/2,-z
x+1/2,-y+1/2,z

loop_
_atom_site_label
_atom_site_type_symbol
_atom_site_fract_x
_atom_site_fract_y
_atom_site_fract_z
_atom_site_occupancy
_atom_site_U_iso_or_equiv
O3 O-2 0.103 0 0.461 1 0.0
O9 O-2 0.361 0 0.913 1 0.0
Ti1 Ti+3 0.1134 0 0.0736 1 0.0
O7 O-2 0.279 0 0.433 1 0.0
O2 O-2 0.064 0 0.23 1 0.0
O5 O-2 0.172 0 0.931 1 0.0
K2 K+1 0.4429 0 0.1715 1 0.0
O6 O-2 0.233 0 0.191 1 0.0
Ti2 Ti+3 0.1484 0 0.3249 1 0.0
O4 O-2 0.144 0 0.713 1 0.0
Ti4 Ti+3 0.2457 0 0.8311 1 0.0
K1 K+1 0.4871 0 0.46102 0.5 0.0
O1 O-2 0 0 0 1 0.0
Ti3 Ti+3 0.1984 0 0.5769 1 0.0
O8 O-2 0.317 0 0.678 1 0.0
